data_2016707
loop_
_publ_author_name
'Sopkov\'a-de Oliveira Santos, Jana'
'Verhaeghe, Pierre'
'Lohier, Jean-Fran\,cois'
'Rathelot, Pascal'
'Vanelle, Patrice'
'Rault, Sylvain'

_publ_section_title
;
 Nitrated isomers of 2-(trichloromethyl)quinoline
;
_journal_coeditor_code FA3148
_journal_issue 8
_journal_name_full 'Acta Crystallographica Section C'
_journal_page_first o441
_journal_page_last o444
_journal_paper_doi 10.1107/S0108270108020374
_journal_volume 64
_journal_year 2008
_chemical_formula_iupac 'C10 H5 Cl3 N2 O2'
_chemical_formula_moiety 'C10 H5 Cl3 N2 O2'
_chemical_formula_sum 'C10 H5 Cl3 N2 O2'
_chemical_formula_weight 291.51
_chemical_name_systematic
;
6-nitro-2-(trichloromethyl)quinoline
;
_space_group_IT_number 14
_symmetry_cell_setting monoclinic
_symmetry_space_group_name_Hall '-P 2ybc'
_symmetry_space_group_name_H-M 'P 1 21/c 1'
_atom_sites_solution_hydrogens difmap
_atom_sites_solution_primary direct
_atom_sites_solution_secondary difmap
_audit_creation_method SHELXL97
_cell_angle_alpha 90.00
_cell_angle_beta 104.73(3)
_cell_angle_gamma 90.00
_cell_formula_units_Z 4
_cell_length_a 16.764(3)
_cell_length_b 5.5177(11)
_cell_length_c 12.313(3)
_cell_measurement_reflns_used 8836
_cell_measurement_temperature 150(2)
_cell_measurement_theta_max 53.77
_cell_measurement_theta_min 2.51
_cell_volume 1101.5(4)
_computing_cell_refinement 'APEX2 (Bruker, 2006)'
_computing_data_collection 'APEX2 (Bruker, 2006)'
_computing_data_reduction 'SAINT (Bruker, 2006)'
_computing_molecular_graphics 'ORTEP-3 (Farrugia, 1997)'
_computing_publication_material 'SHELXL97 (Sheldrick, 2008)'
_computing_structure_refinement 'SHELXL97 (Sheldrick, 2008)'
_computing_structure_solution 'SHELXTL (Sheldrick, 2008)'
_diffrn_ambient_temperature 150(2)
_diffrn_measured_fraction_theta_full 0.989
_diffrn_measured_fraction_theta_max 0.989
_diffrn_measurement_device_type 'Bruker APEXII CCD area-detector'
_diffrn_measurement_method \w
_diffrn_radiation_monochromator graphite
_diffrn_radiation_source 'sealed tube'
_diffrn_radiation_type MoK\a
_diffrn_radiation_wavelength 0.71073
_diffrn_reflns_av_R_equivalents 0.0486
_diffrn_reflns_av_sigmaI/netI 0.0370
_diffrn_reflns_limit_h_max 37
_diffrn_reflns_limit_h_min -32
_diffrn_reflns_limit_k_max 10
_diffrn_reflns_limit_k_min -12
_diffrn_reflns_limit_l_max 27
_diffrn_reflns_limit_l_min -27
_diffrn_reflns_number 53399
_diffrn_reflns_theta_full 53.77
_diffrn_reflns_theta_max 53.77
_diffrn_reflns_theta_min 2.51
_diffrn_standards_decay_% 0
_exptl_absorpt_coefficient_mu 0.819
_exptl_absorpt_correction_type none
_exptl_crystal_colour 'translucent pale brown'
_exptl_crystal_density_diffrn 1.758
_exptl_crystal_density_method 'not measured'
_exptl_crystal_description prism
_exptl_crystal_F_000 584
_exptl_crystal_size_max 0.41
_exptl_crystal_size_mid 0.32
_exptl_crystal_size_min 0.28
_refine_diff_density_max 0.765
_refine_diff_density_min -0.775
_refine_ls_extinction_method none
_refine_ls_goodness_of_fit_ref 0.943
_refine_ls_hydrogen_treatment refall
_refine_ls_matrix_type full
_refine_ls_number_parameters 174
_refine_ls_number_reflns 13343
_refine_ls_number_restraints 0
_refine_ls_restrained_S_all 0.943
_refine_ls_R_factor_all 0.0568
_refine_ls_R_factor_gt 0.0305
_refine_ls_shift/su_max 0.005
_refine_ls_shift/su_mean 0.000
_refine_ls_structure_factor_coef Fsqd
_refine_ls_weighting_details 'calc w = 1/[\s^2^(Fo^2^)+(0.0446P)^2^] where P=(Fo^2^+2Fc^2^)/3'
_refine_ls_weighting_scheme calc
_refine_ls_wR_factor_gt 0.0779
_refine_ls_wR_factor_ref 0.0872
_reflns_number_gt 8836
_reflns_number_total 13343
_reflns_threshold_expression I>2\s(I)
_cod_data_source_file fa3148.cif
_cod_data_source_block II
_cod_original_sg_symbol_H-M P21/c
_cod_database_code 2016707
_cod_database_fobs_code 2016707

loop_
_symmetry_equiv_pos_as_xyz
'x, y, z'
'-x, y+1/2, -z+1/2'
'-x, -y, -z'
'x, -y-1/2, z-1/2'

loop_
_atom_site_type_symbol
_atom_site_label
_atom_site_fract_x
_atom_site_fract_y
_atom_site_fract_z
_atom_site_U_iso_or_equiv
_atom_site_adp_type
_atom_site_calc_flag
_atom_site_occupancy
N N1 0.25457(2) 0.36278(7) 1.05209(3) 0.01255(5) Uani d 1
C C2 0.31384(3) 0.44511(8) 1.00987(3) 0.01115(5) Uani d 1
C C3 0.32622(3) 0.37458(9) 0.90491(4) 0.01402(6) Uani d 1
H H3 0.3708(8) 0.440(2) 0.8783(12) 0.039(3) Uiso d 1
C C4 0.27365(3) 0.20520(9) 0.84305(4) 0.01436(7) Uani d 1
H H4 0.2789(7) 0.153(2) 0.7726(10) 0.028(3) Uiso d 1
C C4A 0.21140(3) 0.10199(8) 0.88766(3) 0.01160(6) Uani d 1
C C5 0.16004(3) -0.09001(8) 0.83381(4) 0.01318(6) Uani d 1
H H5 0.1625(7) -0.145(2) 0.7635(9) 0.023(2) Uiso d 1
C C6 0.10486(3) -0.18769(8) 0.88700(4) 0.01255(6) Uani d 1
C C7 0.09477(3) -0.10170(9) 0.99071(4) 0.01477(7) Uani d 1
H H7 0.0558(8) -0.183(2) 1.0220(12) 0.038(3) Uiso d 1
C C8 0.14274(3) 0.08850(9) 1.04182(4) 0.01531(7) Uani d 1
H H8 0.1371(7) 0.153(2) 1.1083(9) 0.022(2) Uiso d 1
C C8A 0.20313(3) 0.18986(8) 0.99273(3) 0.01164(6) Uani d 1
C C20 0.37587(3) 0.61146(8) 1.08827(4) 0.01233(6) Uani d 1
Cl Cl1 0.448950(8) 0.42092(2) 1.180552(11) 0.01867(3) Uani d 1
Cl Cl2 0.327846(8) 0.79726(2) 1.170061(13) 0.01959(3) Uani d 1
Cl Cl3 0.429127(10) 0.80096(3) 1.014289(12) 0.02308(3) Uani d 1
N N2 0.05360(3) -0.39323(7) 0.83412(4) 0.01431(6) Uani d 1
O O2 -0.00084(3) -0.46332(8) 0.87691(4) 0.02082(7) Uani d 1
O O1 0.06805(3) -0.48497(9) 0.75024(4) 0.02212(8) Uani d 1

loop_
_atom_site_aniso_label
_atom_site_aniso_U_11
_atom_site_aniso_U_22
_atom_site_aniso_U_33
_atom_site_aniso_U_12
_atom_site_aniso_U_13
_atom_site_aniso_U_23
N1 0.01289(13) 0.01453(13) 0.01053(11) -0.00299(11) 0.00352(10) -0.00112(10)
C2 0.01118(13) 0.01190(13) 0.00996(12) -0.00069(11) 0.00190(10) 0.00118(10)
C3 0.01461(15) 0.01685(16) 0.01150(14) -0.00327(13) 0.00497(12) 0.00008(12)
C4 0.01551(16) 0.01805(16) 0.01050(13) -0.00309(13) 0.00511(12) -0.00102(12)
C4A 0.01160(13) 0.01384(14) 0.00937(12) -0.00079(11) 0.00271(10) -0.00021(10)
C5 0.01322(14) 0.01510(15) 0.01100(13) -0.00128(12) 0.00267(11) -0.00153(11)
C6 0.01149(13) 0.01284(14) 0.01256(14) -0.00132(12) 0.00167(11) -0.00077(11)
C7 0.01345(15) 0.01751(16) 0.01420(15) -0.00376(13) 0.00507(12) -0.00146(12)
C8 0.01483(16) 0.01944(17) 0.01328(15) -0.00500(14) 0.00658(13) -0.00324(13)
C8A 0.01119(13) 0.01393(14) 0.01012(12) -0.00163(11) 0.00327(10) -0.00082(10)
C20 0.01242(14) 0.01115(13) 0.01290(14) -0.00107(11) 0.00225(11) 0.00067(10)
Cl1 0.01609(5) 0.01582(4) 0.01943(5) 0.00211(3) -0.00406(3) 0.00031(3)
Cl2 0.01840(5) 0.01531(4) 0.02536(6) -0.00044(4) 0.00613(4) -0.00751(4)
Cl3 0.02756(6) 0.02171(5) 0.02065(5) -0.01311(5) 0.00736(5) 0.00128(4)
N2 0.01378(14) 0.01258(12) 0.01511(14) -0.00145(11) 0.00094(11) -0.00038(10)
O2 0.02175(17) 0.02142(16) 0.01935(16) -0.00950(14) 0.00536(13) 0.00019(13)
O1 0.02192(17) 0.02151(17) 0.02371(18) -0.00429(14) 0.00726(14) -0.01054(14)

loop_
_atom_type_symbol
_atom_type_description
_atom_type_scat_dispersion_real
_atom_type_scat_dispersion_imag
_atom_type_scat_source
C C 0.0033 0.0016 'International Tables Vol C Tables 4.2.6.8 and 6.1.1.4'
H H 0.0000 0.0000 'International Tables Vol C Tables 4.2.6.8 and 6.1.1.4'
N N 0.0061 0.0033 'International Tables Vol C Tables 4.2.6.8 and 6.1.1.4'
O O 0.0106 0.0060 'International Tables Vol C Tables 4.2.6.8 and 6.1.1.4'
Cl Cl 0.1484 0.1585 'International Tables Vol C Tables 4.2.6.8 and 6.1.1.4'

loop_
_geom_angle_atom_site_label_1
_geom_angle_atom_site_label_2
_geom_angle_atom_site_label_3
_geom_angle
C2 N1 C8A 117.87(4)
N1 C2 C3 124.59(4)
N1 C2 C20 114.73(4)
C3 C2 C20 120.46(4)
C4 C3 C2 118.10(4)
C4 C3 H3 120.9(8)
C2 C3 H3 121.0(8)
C3 C4 C4A 119.36(4)
C3 C4 H4 121.6(8)
C4A C4 H4 119.0(8)
C4 C4A C5 122.56(4)
C4 C4A C8A 117.90(4)
C5 C4A C8A 119.49(4)
C6 C5 C4A 118.22(4)
C6 C5 H5 120.9(7)
C4A C5 H5 120.9(7)
C5 C6 C7 123.35(4)
C5 C6 N2 118.71(4)
C7 C6 N2 117.94(4)
C8 C7 C6 118.71(4)
C8 C7 H7 123.8(8)
C6 C7 H7 117.5(8)
C7 C8 C8A 120.25(4)
C7 C8 H8 121.5(7)
C8A C8 H8 118.2(7)
N1 C8A C8 117.95(4)
N1 C8A C4A 122.06(4)
C8 C8A C4A 119.90(4)
C2 C20 Cl2 111.85(3)
C2 C20 Cl3 112.34(3)
Cl2 C20 Cl3 108.24(3)
C2 C20 Cl1 107.11(4)
Cl2 C20 Cl1 108.48(3)
Cl3 C20 Cl1 108.72(3)
O2 N2 O1 123.96(5)
O2 N2 C6 117.88(4)
O1 N2 C6 118.16(4)

loop_
_geom_bond_atom_site_label_1
_geom_bond_atom_site_label_2
_geom_bond_distance
N1 C2 1.3140(6)
N1 C8A 1.3666(6)
C2 C3 1.4147(7)
C2 C20 1.5314(7)
C3 C4 1.3743(7)
C3 H3 0.961(14)
C4 C4A 1.4167(7)
C4 H4 0.939(12)
C4A C5 1.4187(7)
C4A C8A 1.4209(6)
C5 C6 1.3724(7)
C5 H5 0.928(11)
C6 C7 1.4121(7)
C6 N2 1.4711(7)
C7 C8 1.3736(7)
C7 H7 0.950(14)
C8 C8A 1.4193(7)
C8 H8 0.919(11)
C20 Cl2 1.7679(6)
C20 Cl3 1.7703(5)
C20 Cl1 1.7859(6)
N2 O2 1.2266(7)
N2 O1 1.2284(6)

loop_
_cod_related_entry_id
_cod_related_entry_database
_cod_related_entry_code
1 ChemSpider 28505932
